data_1560700
loop_
_publ_author_name
'Wu, Yu'
'Lu, Lu'
'Feng, Jianshen'
'Li, Yulong'
'Sun, Yanchun'
'Ma, Aiqing'

_publ_section_title
;
 Design and construction of diverse structures of coordination polymers:
 Photocatalytic properties
;
_journal_name_full 'Journal of Solid State Chemistry'
_journal_page_first 213
_journal_page_last 218
_journal_paper_doi 10.1016/j.jssc.2016.10.021
_journal_volume 245
_journal_year 2017
_chemical_formula_sum 'C34 H21 Co N4 O5'
_chemical_formula_weight 624.48
_space_group_IT_number 12
_space_group_name_Hall '-C 2y'
_space_group_name_H-M_alt 'C 1 2/m 1'
_symmetry_cell_setting monoclinic
_symmetry_space_group_name_H-M 'C 1 2/m 1'
_atom_sites_solution_hydrogens geom
_atom_sites_solution_primary direct
_atom_sites_solution_secondary difmap
_cell_angle_alpha 90.00
_cell_angle_beta 110.045(3)
_cell_angle_gamma 90.00
_cell_formula_units_Z 8
_cell_length_a 16.201(3)
_cell_length_b 49.374(8)
_cell_length_c 10.0575(16)
_cell_measurement_reflns_used 1791
_cell_measurement_temperature 150(2)
_cell_measurement_theta_max 21.0406
_cell_measurement_theta_min 2.3081
_cell_volume 7558(2)
_computing_structure_refinement 'SHELXL-97 (Sheldrick, 1997)'
_computing_structure_solution 'SHELXS-97 (Sheldrick, 1990)'
_diffrn_ambient_temperature 150(2)
_diffrn_measured_fraction_theta_full 0.997
_diffrn_measured_fraction_theta_max 0.997
_diffrn_measurement_device_type bruker-ccd
_diffrn_radiation_monochromator graphite
_diffrn_radiation_source 'fine-focus sealed tube'
_diffrn_radiation_type MoK\a
_diffrn_radiation_wavelength 0.71073
_diffrn_reflns_av_R_equivalents 0.0000
_diffrn_reflns_av_sigmaI/netI 0.1209
_diffrn_reflns_limit_h_max 18
_diffrn_reflns_limit_h_min -19
_diffrn_reflns_limit_k_max 58
_diffrn_reflns_limit_k_min 0
_diffrn_reflns_limit_l_max 11
_diffrn_reflns_limit_l_min 0
_diffrn_reflns_number 6725
_diffrn_reflns_theta_full 25.01
_diffrn_reflns_theta_max 25.01
_diffrn_reflns_theta_min 1.40
_exptl_absorpt_coefficient_mu 0.493
_exptl_crystal_colour yellow
_exptl_crystal_density_diffrn 1.098
_exptl_crystal_density_method 'not measured'
_exptl_crystal_description block
_exptl_crystal_F_000 2560
_refine_diff_density_max 0.817
_refine_diff_density_min -0.775
_refine_diff_density_rms 0.094
_refine_ls_extinction_method none
_refine_ls_goodness_of_fit_ref 1.060
_refine_ls_hydrogen_treatment mixed
_refine_ls_matrix_type full
_refine_ls_number_parameters 480
_refine_ls_number_reflns 6725
_refine_ls_number_restraints 168
_refine_ls_restrained_S_all 1.079
_refine_ls_R_factor_all 0.1298
_refine_ls_R_factor_gt 0.0785
_refine_ls_shift/su_max 0.001
_refine_ls_shift/su_mean 0.000
_refine_ls_structure_factor_coef Fsqd
_refine_ls_weighting_details 'calc w=1/[\s^2^(Fo^2^)+(0.0821P)^2^+0.0000P] where P=(Fo^2^+2Fc^2^)/3'
_refine_ls_weighting_scheme calc
_refine_ls_wR_factor_gt 0.1813
_refine_ls_wR_factor_ref 0.1930
_reflns_number_gt 3425
_reflns_number_total 6725
_reflns_threshold_expression >2sigma(I)
_cod_data_source_file JSSC-2017-245-213.cif
_cod_data_source_block ww2
_cod_original_sg_symbol_H-M c2/m
_cod_database_code 1560700

loop_
_symmetry_equiv_pos_as_xyz
'x, y, z'
'-x, y, -z'
'x+1/2, y+1/2, z'
'-x+1/2, y+1/2, -z'
'-x, -y, -z'
'x, -y, z'
'-x+1/2, -y+1/2, -z'
'x+1/2, -y+1/2, z'

loop_
_atom_site_label
_atom_site_type_symbol
_atom_site_fract_x
_atom_site_fract_y
_atom_site_fract_z
_atom_site_U_iso_or_equiv
_atom_site_adp_type
_atom_site_occupancy
_atom_site_symmetry_multiplicity
_atom_site_calc_flag
_atom_site_refinement_flags
_atom_site_disorder_assembly
_atom_site_disorder_group
Co1 Co 0.08902(4) 0.115157(15) 0.39303(7) 0.0364(3) Uani 1 1 d . . .
N1 N 0.0901(3) 0.07212(9) 0.3798(5) 0.0579(14) Uani 1 1 d D . .
N2 N 0.5955(3) 0.34220(10) 1.4218(5) 0.0449(12) Uani 1 1 d . . .
N3 N 0.6825(3) 0.24946(9) 1.6202(5) 0.0463(12) Uani 1 1 d . . .
N4 N 0.8740(9) 0.2053(2) 2.0675(10) 0.075(4) Uani 0.516(10) 1 d PDU A 1
N4A N 0.9152(10) 0.2082(3) 2.0293(16) 0.093(6) Uani 0.484(10) 1 d PDU A 2
O1 O 0.0826(2) 0.11802(8) 1.1807(4) 0.0541(11) Uani 1 1 d . . .
O2 O 0.0422(2) 0.11556(9) 0.6673(4) 0.0594(11) Uani 1 1 d . . .
O3 O 0.2141(2) 0.11817(8) 1.3389(4) 0.0549(11) Uani 1 1 d . . .
O4 O 0.1586(2) 0.11118(7) 0.6034(3) 0.0443(10) Uani 1 1 d . . .
O5 O 0.4148(2) 0.12711(8) 1.0443(4) 0.0553(11) Uani 1 1 d . . .
C1 C 0.0136(7) 0.0577(2) 0.336(2) 0.119(6) Uani 0.604(17) 1 d PDU B 1
H1A H -0.0405 0.0672 0.3100 0.142 Uiso 0.604(17) 1 calc PR B 1
C1A C 0.0396(11) 0.0580(2) 0.2651(12) 0.055(6) Uani 0.396(17) 1 d PDU B 2
H1AA H 0.0031 0.0677 0.1850 0.066 Uiso 0.396(17) 1 calc PR B 2
C2 C 0.0116(7) 0.0298(2) 0.3277(19) 0.114(6) Uani 0.604(17) 1 d PDU B 1
H2A H -0.0431 0.0207 0.2899 0.137 Uiso 0.604(17) 1 calc PR B 1
C2A C 0.0388(11) 0.0303(2) 0.2597(13) 0.063(6) Uani 0.396(17) 1 d PDU B 2
H2AA H 0.0032 0.0214 0.1760 0.076 Uiso 0.396(17) 1 calc PR B 2
C3 C 0.0894(5) 0.01499(11) 0.3747(8) 0.078(2) Uani 1 1 d D . .
C4 C 0.1647(7) 0.0297(2) 0.436(2) 0.097(6) Uani 0.604(17) 1 d PDU B 1
H4A H 0.2193 0.0205 0.4733 0.116 Uiso 0.604(17) 1 calc PR B 1
C4A C 0.1436(14) 0.0292(2) 0.4889(17) 0.087(9) Uani 0.396(17) 1 d PDU B 2
H4AA H 0.1871 0.0199 0.5631 0.104 Uiso 0.396(17) 1 calc PR B 2
C5 C 0.1633(6) 0.05757(18) 0.4465(16) 0.069(4) Uani 0.604(17) 1 d PDU B 1
H5A H 0.2152 0.0668 0.5019 0.083 Uiso 0.604(17) 1 calc PR B 1
C5A C 0.1348(18) 0.0568(3) 0.4955(15) 0.109(10) Uani 0.396(17) 1 d PDU B 2
H5AA H 0.1607 0.0656 0.5840 0.131 Uiso 0.396(17) 1 calc PR B 2
C6 C 0.1643(4) 0.11857(11) 1.2113(5) 0.0405(14) Uani 1 1 d . . .
C7 C 0.2018(3) 0.11942(10) 1.0934(5) 0.0337(13) Uani 1 1 d . . .
C8 C 0.2909(3) 0.12342(10) 1.1243(6) 0.0442(15) Uani 1 1 d . . .
H8A H 0.3287 0.1257 1.2195 0.053 Uiso 1 1 calc R . .
C9 C 0.3241(3) 0.12411(11) 1.0157(6) 0.0397(14) Uani 1 1 d . . .
C10 C 0.2722(3) 0.12041(10) 0.8784(5) 0.0390(14) Uani 1 1 d . B .
H10A H 0.2968 0.1203 0.8051 0.047 Uiso 1 1 calc R . .
C11 C 0.1815(3) 0.11684(10) 0.8473(5) 0.0302(12) Uani 1 1 d . . .
C12 C 0.1469(3) 0.11681(10) 0.9554(5) 0.0314(12) Uani 1 1 d . B .
H12A H 0.0854 0.1150 0.9342 0.038 Uiso 1 1 calc R . .
C13 C 0.1224(3) 0.11422(10) 0.6954(5) 0.0351(12) Uani 1 1 d . B .
C14 C 0.4555(4) 0.14745(14) 1.1393(6) 0.0474(15) Uani 1 1 d . . .
C15 C 0.4247(4) 0.17331(15) 1.1234(7) 0.070(2) Uani 1 1 d . . .
H15A H 0.3724 0.1775 1.0474 0.085 Uiso 1 1 calc R . .
C16 C 0.4678(4) 0.19342(14) 1.2149(7) 0.069(2) Uani 1 1 d . . .
H16A H 0.4438 0.2112 1.2028 0.083 Uiso 1 1 calc R . .
C17 C 0.5454(3) 0.18834(13) 1.3243(6) 0.0436(14) Uani 1 1 d . . .
C18 C 0.5741(4) 0.16222(15) 1.3319(6) 0.073(2) Uani 1 1 d . . .
H18A H 0.6286 0.1581 1.4031 0.088 Uiso 1 1 calc R . .
C19 C 0.5314(4) 0.14162(14) 1.2463(7) 0.068(2) Uani 1 1 d . . .
H19A H 0.5540 0.1237 1.2609 0.082 Uiso 1 1 calc R . .
C20 C 0.5923(4) 0.20960(12) 1.4293(6) 0.0439(15) Uani 1 1 d . . .
C21 C 0.5776(4) 0.23685(12) 1.3965(6) 0.0477(15) Uani 1 1 d . . .
H21A H 0.5368 0.2422 1.3075 0.057 Uiso 1 1 calc R . .
C22 C 0.6235(3) 0.25656(11) 1.4954(5) 0.0373(13) Uani 1 1 d . . .
C23 C 0.6120(4) 0.28553(12) 1.4686(5) 0.0420(14) Uani 1 1 d . . .
C24 C 0.5431(4) 0.29702(12) 1.3585(6) 0.0471(15) Uani 1 1 d . . .
H24A H 0.4999 0.2857 1.2951 0.057 Uiso 1 1 calc R . .
C25 C 0.5376(4) 0.32433(13) 1.3416(6) 0.0502(16) Uani 1 1 d . . .
H25A H 0.4887 0.3313 1.2669 0.060 Uiso 1 1 calc R . .
C26 C 0.6626(4) 0.33079(12) 1.5278(6) 0.0472(15) Uani 1 1 d . . .
H26A H 0.7053 0.3426 1.5882 0.057 Uiso 1 1 calc R . .
C27 C 0.6737(4) 0.30382(12) 1.5548(6) 0.0480(15) Uani 1 1 d . . .
H27A H 0.7227 0.2974 1.6311 0.058 Uiso 1 1 calc R . .
C28 C 0.6533(4) 0.20286(12) 1.5589(6) 0.0472(15) Uani 1 1 d . . .
H28A H 0.6657 0.1844 1.5851 0.057 Uiso 1 1 calc R . .
C29 C 0.6961(4) 0.22340(12) 1.6501(6) 0.0455(15) Uani 1 1 d . A .
C30 C 0.7653(4) 0.21715(12) 1.7914(6) 0.065(2) Uani 1 1 d D . .
C31 C 0.7758(8) 0.2351(2) 1.9011(11) 0.088(5) Uani 0.516(10) 1 d PDU A 1
H31A H 0.7429 0.2515 1.8846 0.105 Uiso 0.516(10) 1 calc PR A 1
C31A C 0.8279(7) 0.2376(2) 1.8508(12) 0.066(5) Uani 0.484(10) 1 d PDU A 2
H31B H 0.8211 0.2548 1.8061 0.079 Uiso 0.484(10) 1 calc PR A 2
C32 C 0.8337(9) 0.2294(2) 2.0341(12) 0.093(6) Uani 0.516(10) 1 d PDU A 1
H32A H 0.8456 0.2430 2.1051 0.112 Uiso 0.516(10) 1 calc PR A 1
C32A C 0.8984(8) 0.2331(2) 1.9719(13) 0.072(5) Uani 0.484(10) 1 d PDU A 2
H32B H 0.9358 0.2478 2.0158 0.086 Uiso 0.484(10) 1 calc PR A 2
C33 C 0.8694(9) 0.1883(2) 1.9550(11) 0.053(5) Uani 0.516(10) 1 d PDU A 1
H33A H 0.9088 0.1734 1.9694 0.064 Uiso 0.516(10) 1 calc PR A 1
C33A C 0.8511(13) 0.1884(4) 1.978(2) 0.158(16) Uani 0.484(10) 1 d PDU A 2
H33B H 0.8559 0.1719 2.0276 0.190 Uiso 0.484(10) 1 calc PR A 2
C34 C 0.8085(7) 0.19279(19) 1.8230(10) 0.035(3) Uani 0.516(10) 1 d PDU A 1
H34A H 0.7961 0.1790 1.7532 0.042 Uiso 0.516(10) 1 calc PR A 1
C34A C 0.7806(10) 0.1924(2) 1.8550(18) 0.080(7) Uani 0.484(10) 1 d PDU A 2
H34B H 0.7422 0.1778 1.8145 0.096 Uiso 0.484(10) 1 calc PR A 2

loop_
_atom_site_aniso_label
_atom_site_aniso_U_11
_atom_site_aniso_U_22
_atom_site_aniso_U_33
_atom_site_aniso_U_23
_atom_site_aniso_U_13
_atom_site_aniso_U_12
Co1 0.0271(4) 0.0654(5) 0.0152(4) -0.0021(4) 0.0053(3) -0.0004(4)
N1 0.050(3) 0.077(4) 0.035(3) 0.002(3) -0.002(3) -0.009(3)
N2 0.030(3) 0.078(3) 0.028(3) -0.005(3) 0.012(2) 0.001(2)
N3 0.040(3) 0.053(3) 0.034(3) -0.002(2) -0.002(2) -0.003(2)
N4 0.063(7) 0.090(8) 0.055(7) -0.011(6) -0.001(6) 0.020(6)
N4A 0.088(9) 0.084(8) 0.078(9) 0.011(7) -0.009(7) -0.012(7)
O1 0.032(2) 0.106(3) 0.028(2) -0.006(2) 0.0151(18) -0.012(2)
O2 0.028(2) 0.121(4) 0.025(2) -0.006(2) 0.0025(18) 0.001(2)
O3 0.048(3) 0.097(3) 0.018(2) -0.005(2) 0.0094(19) 0.000(2)
O4 0.035(2) 0.078(3) 0.0210(19) -0.0019(19) 0.0120(17) 0.0024(19)
O5 0.026(2) 0.103(3) 0.036(2) -0.032(2) 0.0096(19) -0.020(2)
C1 0.101(9) 0.104(9) 0.151(11) -0.016(8) 0.044(8) 0.022(7)
C1A 0.073(9) 0.040(8) 0.034(8) 0.004(6) -0.005(7) 0.010(6)
C2 0.088(9) 0.092(9) 0.150(11) 0.000(8) 0.027(8) -0.010(7)
C2A 0.072(10) 0.054(8) 0.041(8) 0.002(7) -0.009(7) -0.002(7)
C3 0.083(6) 0.052(4) 0.078(6) 0.001(4) 0.001(5) -0.004(4)
C4 0.072(8) 0.088(9) 0.125(10) -0.009(7) 0.027(8) 0.009(6)
C4A 0.090(12) 0.077(11) 0.077(11) -0.007(8) 0.007(8) 0.002(8)
C5 0.056(7) 0.057(7) 0.095(8) -0.004(6) 0.027(6) 0.009(5)
C5A 0.124(13) 0.099(13) 0.090(12) -0.014(9) 0.017(9) 0.007(9)
C6 0.039(3) 0.059(4) 0.024(3) -0.008(3) 0.013(3) -0.005(3)
C7 0.027(3) 0.061(4) 0.014(3) -0.005(3) 0.009(2) -0.003(3)
C8 0.030(3) 0.075(4) 0.024(3) -0.011(3) 0.004(3) -0.008(3)
C9 0.022(3) 0.065(4) 0.032(3) -0.010(3) 0.010(3) -0.009(3)
C10 0.026(3) 0.066(4) 0.026(3) -0.013(3) 0.010(2) -0.009(3)
C11 0.027(3) 0.045(3) 0.019(3) -0.004(3) 0.009(2) -0.004(2)
C12 0.025(3) 0.046(3) 0.025(3) -0.004(3) 0.010(2) -0.007(2)
C13 0.031(3) 0.051(3) 0.023(3) -0.002(3) 0.008(2) -0.003(3)
C14 0.030(3) 0.076(5) 0.035(3) -0.016(3) 0.010(3) -0.013(3)
C15 0.048(4) 0.089(5) 0.054(5) -0.011(4) -0.009(4) -0.018(4)
C16 0.059(5) 0.079(5) 0.051(4) -0.008(4) -0.004(4) -0.008(4)
C17 0.028(3) 0.071(4) 0.024(3) -0.009(3) -0.001(3) -0.003(3)
C18 0.063(5) 0.094(6) 0.030(3) -0.011(4) -0.028(3) 0.001(4)
C19 0.051(4) 0.082(5) 0.054(4) -0.024(4) -0.003(4) 0.004(4)
C20 0.038(3) 0.068(4) 0.026(3) -0.017(3) 0.013(3) -0.008(3)
C21 0.033(3) 0.064(4) 0.039(3) -0.001(3) 0.003(3) -0.006(3)
C22 0.032(3) 0.056(4) 0.023(3) -0.005(3) 0.008(3) -0.004(3)
C23 0.036(3) 0.069(4) 0.020(3) -0.005(3) 0.009(3) -0.005(3)
C24 0.041(4) 0.055(4) 0.031(3) 0.001(3) -0.006(3) -0.002(3)
C25 0.038(4) 0.072(5) 0.031(3) -0.001(3) 0.000(3) 0.001(3)
C26 0.030(3) 0.066(4) 0.044(4) -0.011(3) 0.010(3) -0.007(3)
C27 0.032(3) 0.056(4) 0.046(4) -0.006(3) 0.000(3) 0.005(3)
C28 0.044(4) 0.054(4) 0.035(3) -0.004(3) 0.002(3) 0.000(3)
C29 0.036(3) 0.059(4) 0.033(3) -0.014(3) -0.001(3) -0.004(3)
C30 0.069(5) 0.065(4) 0.030(3) -0.012(3) -0.023(3) 0.003(4)
C31 0.081(9) 0.104(9) 0.068(8) -0.014(7) 0.012(7) 0.021(7)
C31A 0.055(8) 0.070(7) 0.058(8) 0.006(6) 0.000(6) 0.007(6)
C32 0.104(10) 0.091(9) 0.070(8) -0.031(7) 0.011(7) 0.017(7)
C32A 0.065(8) 0.067(8) 0.058(8) -0.005(6) -0.010(6) -0.007(6)
C33 0.053(7) 0.048(8) 0.032(6) 0.001(5) -0.019(6) 0.006(6)
C33A 0.159(18) 0.147(17) 0.152(18) 0.006(10) 0.033(10) -0.007(9)
C34 0.040(6) 0.044(7) 0.024(6) -0.001(5) 0.013(5) -0.004(5)
C34A 0.080(10) 0.076(9) 0.072(10) 0.013(7) 0.009(8) -0.012(7)

loop_
_atom_type_symbol
_atom_type_description
_atom_type_scat_dispersion_real
_atom_type_scat_dispersion_imag
_atom_type_scat_source
C C 0.0033 0.0016 'International Tables Vol C Tables 4.2.6.8 and 6.1.1.4'
H H 0.0000 0.0000 'International Tables Vol C Tables 4.2.6.8 and 6.1.1.4'
N N 0.0061 0.0033 'International Tables Vol C Tables 4.2.6.8 and 6.1.1.4'
O O 0.0106 0.0060 'International Tables Vol C Tables 4.2.6.8 and 6.1.1.4'
Co Co 0.3494 0.9721 'International Tables Vol C Tables 4.2.6.8 and 6.1.1.4'

loop_
_geom_angle_atom_site_label_1
_geom_angle_atom_site_label_2
_geom_angle_atom_site_label_3
_geom_angle
_geom_angle_site_symmetry_1
_geom_angle_site_symmetry_3
O2 Co1 O4 117.89(14) 2_556 .
O2 Co1 O1 90.78(14) 2_556 1_554
O4 Co1 O1 151.26(14) . 1_554
O2 Co1 N2 91.66(17) 2_556 8_454
O4 Co1 N2 88.29(16) . 8_454
O1 Co1 N2 93.13(16) 1_554 8_454
O2 Co1 N1 91.24(19) 2_556 .
O4 Co1 N1 87.44(17) . .
O1 Co1 N1 90.12(17) 1_554 .
N2 Co1 N1 175.62(18) 8_454 .
O2 Co1 O3 150.14(14) 2_556 1_554
O4 Co1 O3 91.94(13) . 1_554
O1 Co1 O3 59.47(13) 1_554 1_554
N2 Co1 O3 87.80(15) 8_454 1_554
N1 Co1 O3 91.33(17) . 1_554
C5 N1 C1A 108.7(8) . .
C5 N1 C1 115.3(7) . .
C1A N1 C1 40.6(8) . .
C5 N1 C5A 33.5(11) . .
C1A N1 C5A 115.3(8) . .
C1 N1 C5A 98.2(11) . .
C5 N1 Co1 121.6(5) . .
C1A N1 Co1 123.4(5) . .
C1 N1 Co1 121.1(6) . .
C5A N1 Co1 120.8(6) . .
C25 N2 C26 114.0(5) . .
C25 N2 Co1 125.5(4) . 8_556
C26 N2 Co1 120.5(4) . 8_556
C29 N3 C22 118.6(5) . .
C32 N4 C33 116.5(9) . .
C32A N4A C33A 117.7(10) . .
C6 O1 Co1 94.1(3) . 1_556
C13 O2 Co1 174.5(4) . 2_556
C6 O3 Co1 86.1(3) . 1_556
C13 O4 Co1 121.3(3) . .
C14 O5 C9 115.7(4) . .
N1 C1 C2 122.8(9) . .
N1 C1 H1A 118.6 . .
C2 C1 H1A 118.6 . .
N1 C1A C2A 122.8(9) . .
N1 C1A H1AA 118.6 . .
C2A C1A H1AA 118.6 . .
C1 C2 C3 120.3(9) . .
C1 C2 H2A 119.9 . .
C3 C2 H2A 119.9 . .
C1A C2A C3 121.1(9) . .
C1A C2A H2AA 119.5 . .
C3 C2A H2AA 119.5 . .
C4 C3 C4A 30.4(11) . .
C4 C3 C2A 105.5(9) . .
C4A C3 C2A 116.4(8) . .
C4 C3 C2 115.9(7) . .
C4A C3 C2 105.1(10) . .
C2A C3 C2 39.2(7) . .
C4 C3 C3 122.0(5) . 6
C4A C3 C3 120.6(6) . 6
C2A C3 C3 123.0(5) . 6
C2 C3 C3 121.7(5) . 6
C3 C4 C5 121.8(9) . .
C3 C4 H4A 119.1 . .
C5 C4 H4A 119.1 . .
C3 C4A C5A 119.9(11) . .
C3 C4A H4AA 120.1 . .
C5A C4A H4AA 120.1 . .
N1 C5 C4 121.8(9) . .
N1 C5 H5A 119.1 . .
C4 C5 H5A 119.1 . .
N1 C5A C4A 122.7(11) . .
N1 C5A H5AA 118.6 . .
C4A C5A H5AA 118.6 . .
O1 C6 O3 120.3(5) . .
O1 C6 C7 119.0(5) . .
O3 C6 C7 120.7(5) . .
C12 C7 C8 120.3(4) . .
C12 C7 C6 119.8(4) . .
C8 C7 C6 119.9(4) . .
C9 C8 C7 119.2(5) . .
C9 C8 H8A 120.4 . .
C7 C8 H8A 120.4 . .
C10 C9 C8 122.0(5) . .
C10 C9 O5 117.4(4) . .
C8 C9 O5 120.5(5) . .
C9 C10 C11 118.5(5) . .
C9 C10 H10A 120.7 . .
C11 C10 H10A 120.7 . .
C12 C11 C10 120.0(4) . .
C12 C11 C13 120.7(4) . .
C10 C11 C13 119.3(4) . .
C7 C12 C11 119.9(4) . .
C7 C12 H12A 120.0 . .
C11 C12 H12A 120.0 . .
O2 C13 O4 123.8(5) . .
O2 C13 C11 118.8(4) . .
O4 C13 C11 117.4(4) . .
C19 C14 C15 119.2(6) . .
C19 C14 O5 118.7(6) . .
C15 C14 O5 122.0(6) . .
C14 C15 C16 121.3(7) . .
C14 C15 H15A 119.4 . .
C16 C15 H15A 119.4 . .
C15 C16 C17 121.2(7) . .
C15 C16 H16A 119.4 . .
C17 C16 H16A 119.4 . .
C18 C17 C16 114.6(6) . .
C18 C17 C20 122.8(5) . .
C16 C17 C20 122.5(6) . .
C19 C18 C17 125.7(6) . .
C19 C18 H18A 117.2 . .
C17 C18 H18A 117.2 . .
C18 C19 C14 118.0(6) . .
C18 C19 H19A 121.0 . .
C14 C19 H19A 121.0 . .
C28 C20 C21 117.9(5) . .
C28 C20 C17 121.5(6) . .
C21 C20 C17 120.5(5) . .
C20 C21 C22 119.8(5) . .
C20 C21 H21A 120.1 . .
C22 C21 H21A 120.1 . .
N3 C22 C21 121.1(5) . .
N3 C22 C23 115.9(5) . .
C21 C22 C23 123.0(5) . .
C24 C23 C27 115.8(6) . .
C24 C23 C22 124.3(5) . .
C27 C23 C22 119.9(5) . .
C25 C24 C23 120.2(5) . .
C25 C24 H24A 119.9 . .
C23 C24 H24A 119.9 . .
N2 C25 C24 125.2(6) . .
N2 C25 H25A 117.4 . .
C24 C25 H25A 117.4 . .
N2 C26 C27 125.4(5) . .
N2 C26 H26A 117.3 . .
C27 C26 H26A 117.3 . .
C26 C27 C23 119.3(5) . .
C26 C27 H27A 120.3 . .
C23 C27 H27A 120.3 . .
C20 C28 C29 118.9(5) . .
C20 C28 H28A 120.5 . .
C29 C28 H28A 120.5 . .
N3 C29 C28 123.8(5) . .
N3 C29 C30 115.1(5) . .
C28 C29 C30 121.1(5) . .
C34A C30 C34 27.0(9) . .
C34A C30 C31 104.4(10) . .
C34 C30 C31 117.7(7) . .
C34A C30 C31A 117.0(8) . .
C34 C30 C31A 107.1(8) . .
C31 C30 C31A 47.8(6) . .
C34A C30 C29 125.6(8) . .
C34 C30 C29 123.5(6) . .
C31 C30 C29 118.0(7) . .
C31A C30 C29 116.6(6) . .
C32 C31 C30 120.1(9) . .
C32 C31 H31A 119.9 . .
C30 C31 H31A 119.9 . .
C32A C31A C30 121.4(9) . .
C32A C31A H31B 119.3 . .
C30 C31A H31B 119.3 . .
N4 C32 C31 122.4(9) . .
N4 C32 H32A 118.8 . .
C31 C32 H32A 118.8 . .
N4A C32A C31A 120.7(9) . .
N4A C32A H32B 119.7 . .
C31A C32A H32B 119.7 . .
C34 C33 N4 120.6(9) . .
C34 C33 H33A 119.7 . .
N4 C33 H33A 119.7 . .
C34A C33A N4A 121.3(12) . .
C34A C33A H33B 119.3 . .
N4A C33A H33B 119.3 . .
C30 C34 C33 120.4(8) . .
C30 C34 H34A 119.8 . .
C33 C34 H34A 119.8 . .
C30 C34A C33A 120.7(11) . .
C30 C34A H34B 119.7 . .
C33A C34A H34B 119.7 . .

loop_
_geom_bond_atom_site_label_1
_geom_bond_atom_site_label_2
_geom_bond_distance
_geom_bond_site_symmetry_2
Co1 O2 2.001(4) 2_556
Co1 O4 2.037(3) .
Co1 O1 2.107(3) 1_554
Co1 N2 2.123(5) 8_454
Co1 N1 2.130(5) .
Co1 O3 2.277(4) 1_554
N1 C5 1.352(8) .
N1 C1A 1.357(8) .
N1 C1 1.366(8) .
N1 C5A 1.369(9) .
N2 C25 1.338(7) .
N2 C26 1.357(7) .
N2 Co1 2.123(5) 8_556
N3 C29 1.322(6) .
N3 C22 1.338(6) .
N4 C32 1.346(9) .
N4 C33 1.390(9) .
N4A C32A 1.348(9) .
N4A C33A 1.389(9) .
O1 C6 1.253(6) .
O1 Co1 2.107(3) 1_556
O2 C13 1.233(6) .
O2 Co1 2.001(4) 2_556
O3 C6 1.260(6) .
O3 Co1 2.277(4) 1_556
O4 C13 1.263(5) .
O5 C14 1.387(6) .
O5 C9 1.406(6) .
C1 C2 1.377(9) .
C1 H1A 0.9500 .
C1A C2A 1.368(9) .
C1A H1AA 0.9500 .
C2 C3 1.392(8) .
C2 H2A 0.9500 .
C2A C3 1.389(8) .
C2A H2AA 0.9500 .
C3 C4 1.373(8) .
C3 C4A 1.374(9) .
C3 C3 1.481(11) 6
C4 C5 1.379(8) .
C4 H4A 0.9500 .
C4A C5A 1.375(9) .
C4A H4AA 0.9500 .
C5 H5A 0.9500 .
C5A H5AA 0.9500 .
C6 C7 1.507(7) .
C7 C12 1.374(6) .
C7 C8 1.383(6) .
C8 C9 1.373(7) .
C8 H8A 0.9500 .
C9 C10 1.361(7) .
C10 C11 1.405(6) .
C10 H10A 0.9500 .
C11 C12 1.382(6) .
C11 C13 1.505(6) .
C12 H12A 0.9500 .
C14 C19 1.359(8) .
C14 C15 1.360(8) .
C15 C16 1.371(8) .
C15 H15A 0.9500 .
C16 C17 1.380(8) .
C16 H16A 0.9500 .
C17 C18 1.364(8) .
C17 C20 1.498(7) .
C18 C19 1.358(8) .
C18 H18A 0.9500 .
C19 H19A 0.9500 .
C20 C28 1.379(7) .
C20 C21 1.386(7) .
C21 C22 1.408(7) .
C21 H21A 0.9500 .
C22 C23 1.456(7) .
C23 C24 1.395(7) .
C23 C27 1.404(7) .
C24 C25 1.358(7) .
C24 H24A 0.9500 .
C25 H25A 0.9500 .
C26 C27 1.359(7) .
C26 H26A 0.9500 .
C27 H27A 0.9500 .
C28 C29 1.384(7) .
C28 H28A 0.9500 .
C29 C30 1.510(7) .
C30 C34A 1.361(9) .
C30 C34 1.372(8) .
C30 C31 1.381(8) .
C30 C31A 1.409(8) .
C31 C32 1.374(9) .
C31 H31A 0.9500 .
C31A C32A 1.372(9) .
C31A H31B 0.9500 .
C32 H32A 0.9500 .
C32A H32B 0.9500 .
C33 C34 1.374(8) .
C33 H33A 0.9500 .
C33A C34A 1.377(9) .
C33A H33B 0.9500 .
C34 H34A 0.9500 .
C34A H34B 0.9500 .

loop_
_geom_torsion_atom_site_label_1
_geom_torsion_atom_site_label_2
_geom_torsion_atom_site_label_3
_geom_torsion_atom_site_label_4
_geom_torsion
_geom_torsion_site_symmetry_1
_geom_torsion_site_symmetry_2
_geom_torsion_site_symmetry_3
_geom_torsion_site_symmetry_4
O2 Co1 N1 C5 -160.9(9) 2_556 . . .
O4 Co1 N1 C5 -43.0(9) . . . .
O1 Co1 N1 C5 108.4(9) 1_554 . . .
N2 Co1 N1 C5 -30(3) 8_454 . . .
O3 Co1 N1 C5 48.9(9) 1_554 . . .
O2 Co1 N1 C1A 50.3(11) 2_556 . . .
O4 Co1 N1 C1A 168.1(11) . . . .
O1 Co1 N1 C1A -40.5(11) 1_554 . . .
N2 Co1 N1 C1A -178(66) 8_454 . . .
O3 Co1 N1 C1A -100.0(11) 1_554 . . .
O2 Co1 N1 C1 2.0(11) 2_556 . . .
O4 Co1 N1 C1 119.8(11) . . . .
O1 Co1 N1 C1 -88.8(11) 1_554 . . .
N2 Co1 N1 C1 133(2) 8_454 . . .
O3 Co1 N1 C1 -148.3(11) 1_554 . . .
O2 Co1 N1 C5A -121.6(17) 2_556 . . .
O4 Co1 N1 C5A -3.7(17) . . . .
O1 Co1 N1 C5A 147.7(17) 1_554 . . .
N2 Co1 N1 C5A 10(3) 8_454 . . .
O3 Co1 N1 C5A 88.2(17) 1_554 . . .
O2 Co1 O4 C13 -13.7(5) 2_556 . . .
O1 Co1 O4 C13 170.7(4) 1_554 . . .
N2 Co1 O4 C13 77.3(4) 8_454 . . .
N1 Co1 O4 C13 -103.8(4) . . . .
O3 Co1 O4 C13 165.0(4) 1_554 . . .
C5 N1 C1 C2 -15.3(17) . . . .
C1A N1 C1 C2 74.3(13) . . . .
C5A N1 C1 C2 -45.5(15) . . . .
Co1 N1 C1 C2 -179.1(8) . . . .
C5 N1 C1A C2A 29.8(15) . . . .
C1 N1 C1A C2A -77.6(13) . . . .
C5A N1 C1A C2A -6(2) . . . .
Co1 N1 C1A C2A -177.9(8) . . . .
N1 C1 C2 C3 4.7(15) . . . .
N1 C1A C2A C3 1.3(16) . . . .
C1A C2A C3 C4 -34.5(13) . . . .
C1A C2A C3 C4A -4.0(16) . . . .
C1A C2A C3 C2 77.5(13) . . . .
C1A C2A C3 C3 178.8(8) . . . 6
C1 C2 C3 C4 4.3(14) . . . .
C1 C2 C3 C4A 34.7(14) . . . .
C1 C2 C3 C2A -78.6(13) . . . .
C1 C2 C3 C3 176.6(7) . . . 6
C4A C3 C4 C5 -77.6(19) . . . .
C2A C3 C4 C5 38.4(19) . . . .
C2 C3 C4 C5 -2(2) . . . .
C3 C3 C4 C5 -174.5(11) 6 . . .
C4 C3 C4A C5A 87(2) . . . .
C2A C3 C4A C5A 11(3) . . . .
C2 C3 C4A C5A -29(3) . . . .
C3 C3 C4A C5A -171.4(17) 6 . . .
C1A N1 C5 C4 -26.0(18) . . . .
C1 N1 C5 C4 17.3(19) . . . .
C5A N1 C5 C4 81.9(18) . . . .
Co1 N1 C5 C4 -178.9(11) . . . .
C3 C4 C5 N1 -9(2) . . . .
C5 N1 C5A C4A -72(2) . . . .
C1A N1 C5A C4A 13(3) . . . .
C1 N1 C5A C4A 52(3) . . . .
Co1 N1 C5A C4A -174.2(18) . . . .
C3 C4A C5A N1 -17(4) . . . .
Co1 O1 C6 O3 -2.0(6) 1_556 . . .
Co1 O1 C6 C7 177.3(4) 1_556 . . .
Co1 O3 C6 O1 1.8(5) 1_556 . . .
Co1 O3 C6 C7 -177.5(5) 1_556 . . .
O1 C6 C7 C12 -6.5(8) . . . .
O3 C6 C7 C12 172.8(5) . . . .
O1 C6 C7 C8 172.0(5) . . . .
O3 C6 C7 C8 -8.7(8) . . . .
C12 C7 C8 C9 -1.6(8) . . . .
C6 C7 C8 C9 179.9(5) . . . .
C7 C8 C9 C10 -1.4(8) . . . .
C7 C8 C9 O5 -177.6(5) . . . .
C14 O5 C9 C10 136.4(5) . . . .
C14 O5 C9 C8 -47.3(7) . . . .
C8 C9 C10 C11 2.5(8) . . . .
O5 C9 C10 C11 178.8(4) . . . .
C9 C10 C11 C12 -0.7(7) . . . .
C9 C10 C11 C13 176.8(5) . . . .
C8 C7 C12 C11 3.2(8) . . . .
C6 C7 C12 C11 -178.2(4) . . . .
C10 C11 C12 C7 -2.1(7) . . . .
C13 C11 C12 C7 -179.6(5) . . . .
Co1 O2 C13 O4 36(5) 2_556 . . .
Co1 O2 C13 C11 -146(4) 2_556 . . .
Co1 O4 C13 O2 11.6(7) . . . .
Co1 O4 C13 C11 -167.2(3) . . . .
C12 C11 C13 O2 9.3(8) . . . .
C10 C11 C13 O2 -168.2(5) . . . .
C12 C11 C13 O4 -171.9(5) . . . .
C10 C11 C13 O4 10.6(7) . . . .
C9 O5 C14 C19 132.1(6) . . . .
C9 O5 C14 C15 -51.9(8) . . . .
C19 C14 C15 C16 -1.4(10) . . . .
O5 C14 C15 C16 -177.3(6) . . . .
C14 C15 C16 C17 1.8(11) . . . .
C15 C16 C17 C18 0.1(10) . . . .
C15 C16 C17 C20 -177.7(6) . . . .
C16 C17 C18 C19 -2.7(10) . . . .
C20 C17 C18 C19 175.0(6) . . . .
C17 C18 C19 C14 3.3(11) . . . .
C15 C14 C19 C18 -1.0(10) . . . .
O5 C14 C19 C18 175.0(5) . . . .
C18 C17 C20 C28 -17.1(9) . . . .
C16 C17 C20 C28 160.5(6) . . . .
C18 C17 C20 C21 160.6(6) . . . .
C16 C17 C20 C21 -21.8(8) . . . .
C28 C20 C21 C22 -1.0(8) . . . .
C17 C20 C21 C22 -178.8(5) . . . .
C29 N3 C22 C21 -0.9(8) . . . .
C29 N3 C22 C23 -179.6(5) . . . .
C20 C21 C22 N3 1.2(8) . . . .
C20 C21 C22 C23 179.8(5) . . . .
N3 C22 C23 C24 -167.3(5) . . . .
C21 C22 C23 C24 14.0(8) . . . .
N3 C22 C23 C27 14.0(7) . . . .
C21 C22 C23 C27 -164.6(5) . . . .
C27 C23 C24 C25 -1.4(8) . . . .
C22 C23 C24 C25 179.9(5) . . . .
C26 N2 C25 C24 -1.2(8) . . . .
Co1 N2 C25 C24 178.4(4) 8_556 . . .
C23 C24 C25 N2 1.7(9) . . . .
C25 N2 C26 C27 0.4(8) . . . .
Co1 N2 C26 C27 -179.2(4) 8_556 . . .
N2 C26 C27 C23 -0.2(9) . . . .
C24 C23 C27 C26 0.7(8) . . . .
C22 C23 C27 C26 179.4(5) . . . .
C21 C20 C28 C29 0.7(8) . . . .
C17 C20 C28 C29 178.4(5) . . . .
C22 N3 C29 C28 0.5(8) . . . .
C22 N3 C29 C30 178.5(5) . . . .
C20 C28 C29 N3 -0.4(9) . . . .
C20 C28 C29 C30 -178.3(5) . . . .
N3 C29 C30 C34A 168.6(12) . . . .
C28 C29 C30 C34A -13.4(14) . . . .
N3 C29 C30 C34 -158.6(9) . . . .
C28 C29 C30 C34 19.4(11) . . . .
N3 C29 C30 C31 32.0(10) . . . .
C28 C29 C30 C31 -150.0(8) . . . .
N3 C29 C30 C31A -22.2(9) . . . .
C28 C29 C30 C31A 155.8(8) . . . .
C34A C30 C31 C32 30.8(12) . . . .
C34 C30 C31 C32 5.6(13) . . . .
C31A C30 C31 C32 -82.7(11) . . . .
C29 C30 C31 C32 175.6(9) . . . .
C34A C30 C31A C32A -3.5(14) . . . .
C34 C30 C31A C32A -30.7(11) . . . .
C31 C30 C31A C32A 81.5(12) . . . .
C29 C30 C31A C32A -173.7(9) . . . .
C33 N4 C32 C31 13(2) . . . .
C30 C31 C32 N4 -8.1(17) . . . .
C33A N4A C32A C31A -11(3) . . . .
C30 C31A C32A N4A 7.2(17) . . . .
C32 N4 C33 C34 -17(2) . . . .
C32A N4A C33A C34A 12(4) . . . .
C34A C30 C34 C33 -75(2) . . . .
C31 C30 C34 C33 -9.2(17) . . . .
C31A C30 C34 C33 41.6(15) . . . .
C29 C30 C34 C33 -178.6(11) . . . .
N4 C33 C34 C30 15(2) . . . .
C34 C30 C34A C33A 78(2) . . . .
C31 C30 C34A C33A -45(2) . . . .
C31A C30 C34A C33A 4(3) . . . .
C29 C30 C34A C33A 173.6(18) . . . .
N4A C33A C34A C30 -9(4) . . . .
